data_2009190
loop_
_publ_author_name
'Linden, Anthony'
'Awad, Enas M. A. H.'
'Heimgartner, Heinz'

_publ_section_title
;
 A rhodanine derivative and its cycloadduct with diphenyl nitrile imine
;
_journal_issue 11
_journal_name_full 'Acta Crystallographica Section C'
_journal_page_first 1877
_journal_page_last 1881
_journal_paper_doi 10.1107/S0108270199008975
_journal_volume 55
_journal_year 1999
_chemical_formula_moiety 'C16 H11 N O S2'
_chemical_formula_sum 'C16 H11 N O S2'
_chemical_formula_weight 297.39
_chemical_name_common N-phenyl-5-benzylidene-rhodanine
_chemical_name_systematic
;
3-phenyl-5-(phenylmethylidene)-2-thioxo-1,3-thiazolidin-4-one
;
_space_group_IT_number 15
_symmetry_cell_setting monoclinic
_symmetry_space_group_name_Hall '-C 2yc'
_symmetry_space_group_name_H-M 'C 1 2/c 1'
_cell_angle_alpha 90
_cell_angle_beta 107.173(13)
_cell_angle_gamma 90
_cell_formula_units_Z 8
_cell_length_a 21.097(5)
_cell_length_b 5.356(7)
_cell_length_c 26.090(4)
_cell_measurement_reflns_used 25
_cell_measurement_temperature 173.0(10)
_cell_measurement_theta_max 20.0
_cell_measurement_theta_min 17.0
_cell_volume 2817(4)
_computing_cell_refinement 'MSC/AFC Diffractometer Control Software'
_computing_data_collection
; MSC/AFC Diffractometer Control Software (Molecular
Structure Corporation, 1991)
;
_computing_data_reduction 'TEXSAN (Molecular Structure Corporation, 1997)'
_computing_molecular_graphics 'ORTEPII (Johnson, 1976)'
_computing_publication_material SHELXL97
_computing_structure_refinement 'SHELXL97 (Sheldrick, 1997)'
_computing_structure_solution 'SIR92  (Altomare et al., 1994)'
_diffrn_ambient_temperature 173.0(10)
_diffrn_measured_fraction_theta_full 0.449
_diffrn_measured_fraction_theta_max 0.449
_diffrn_measurement_device_type 'Rigaku AFC-5R diffractometer'
_diffrn_measurement_method '\w scans'
_diffrn_radiation_monochromator graphite
_diffrn_radiation_source 'Rigaku rotating anode generator'
_diffrn_radiation_type 'Mo K\a'
_diffrn_radiation_wavelength 0.71069
_diffrn_reflns_av_R_equivalents 0.0686
_diffrn_reflns_av_sigmaI/netI 0.0415
_diffrn_reflns_limit_h_max 27
_diffrn_reflns_limit_h_min 0
_diffrn_reflns_limit_k_max 6
_diffrn_reflns_limit_k_min 0
_diffrn_reflns_limit_l_max 32
_diffrn_reflns_limit_l_min -33
_diffrn_reflns_number 3656
_diffrn_reflns_theta_full 27.5
_diffrn_reflns_theta_max 27.5
_diffrn_reflns_theta_min 2.5
_diffrn_standards_decay_% 0
_diffrn_standards_interval_count 150
_diffrn_standards_number 3
_exptl_absorpt_coefficient_mu 0.371
_exptl_absorpt_correction_T_max 0.946
_exptl_absorpt_correction_T_min 0.849
_exptl_absorpt_correction_type psi-scan
_exptl_absorpt_process_details '(North et al., 1968)'
_exptl_crystal_colour yellow
_exptl_crystal_density_diffrn 1.402
_exptl_crystal_density_method 'not measured'
_exptl_crystal_description needle
_exptl_crystal_F_000 1232
_exptl_crystal_size_max 0.50
_exptl_crystal_size_mid 0.20
_exptl_crystal_size_min 0.15
_refine_diff_density_max 0.391
_refine_diff_density_min -0.391
_refine_ls_extinction_method none
_refine_ls_goodness_of_fit_ref 1.032
_refine_ls_hydrogen_treatment refU
_refine_ls_matrix_type full
_refine_ls_number_parameters 192
_refine_ls_number_reflns 3212
_refine_ls_number_restraints 0
_refine_ls_restrained_S_all 1.032
_refine_ls_R_factor_all 0.0729
_refine_ls_R_factor_gt 0.0481
_refine_ls_shift/su_max 0.001
_refine_ls_shift/su_mean 0.000
_refine_ls_structure_factor_coef Fsqd
_refine_ls_weighting_details 'w = 1/[\s^2^(Fo^2^)+(0.1050P)^2^] where P=(Fo^2^+2Fc^2^)/3'
_refine_ls_weighting_scheme calc
_refine_ls_wR_factor_ref 0.1582
_reflns_number_gt 2397
_reflns_number_total 3212
_reflns_threshold_expression 'I > 2\s(I)'
_cod_data_source_file sk1307.cif
_cod_data_source_block I
_cod_original_cell_volume 2817(3)
_cod_original_sg_symbol_H-M 'C 2/c'
_cod_database_code 2009190
_cod_database_fobs_code 2009190

loop_
_symmetry_equiv_pos_as_xyz
'x, y, z'
'-x, y, -z+1/2'
'x+1/2, y+1/2, z'
'-x+1/2, y+1/2, -z+1/2'
'-x, -y, -z'
'x, -y, z-1/2'
'-x+1/2, -y+1/2, -z'
'x+1/2, -y+1/2, z-1/2'

loop_
_atom_site_label
_atom_site_fract_x
_atom_site_fract_y
_atom_site_fract_z
_atom_site_U_iso_or_equiv
_atom_site_adp_type
_atom_site_calc_flag
_atom_site_refinement_flags
_atom_site_occupancy
_atom_site_disorder_assembly
_atom_site_disorder_group
_atom_site_type_symbol
S1 .92097(3) -.26538(12) .49051(2) .0355(2) Uani d . 1 . . S
S2 .88877(3) -.58562(13) .39340(3) .0425(2) Uani d . 1 . . S
O4 .75760(9) .0976(4) .44307(7) .0485(5) Uani d . 1 . . O
N3 .81234(9) -.2171(4) .41331(7) .0315(4) Uani d . 1 . . N
C2 .86898(11) -.3587(5) .42785(9) .0321(5) Uani d . 1 . . C
C4 .80574(11) -.0344(5) .45048(8) .0357(5) Uani d . 1 . . C
C5 .86556(11) -.0332(5) .49808(8) .0337(5) Uani d . 1 . . C
C6 .76011(11) -.2407(4) .36268(8) .0322(5) Uani d . 1 . . C
C7 .71354(13) -.4268(5) .35669(10) .0411(6) Uani d . 1 . . C
H7 .7166 -.5450 .3845 .049(8) Uiso calc R 1 . . H
C8 .66172(13) -.4383(5) .30890(11) .0473(7) Uani d . 1 . . C
H8 .6292 -.5661 .3037 .050(8) Uiso calc R 1 . . H
C9 .65774(13) -.2625(5) .26889(10) .0430(6) Uani d . 1 . . C
H9 .6221 -.2693 .2366 .059(9) Uiso calc R 1 . . H
C10 .70515(13) -.0783(5) .27576(9) .0436(6) Uani d . 1 . . C
H10 .7024 .0398 .2480 .056(9) Uiso calc R 1 . . H
C11 .75699(13) -.0647(5) .32320(9) .0390(6) Uani d . 1 . . C
H11 .7896 .0628 .3284 .056(9) Uiso calc R 1 . . H
C12 .86982(11) .1362(5) .53692(8) .0355(5) Uani d . 1 . . C
H12 .8326 .2443 .5309 .031(6) Uiso calc R 1 . . H
C13 .92240(11) .1814(5) .58705(8) .0326(5) Uani d . 1 . . C
C14 .91442(12) .3816(5) .61890(9) .0379(6) Uani d . 1 . . C
H14 .8758 .4826 .6074 .050(8) Uiso calc R 1 . . H
C15 .96214(13) .4357(5) .66728(9) .0411(6) Uani d . 1 . . C
H15 .9560 .5715 .6887 .056(9) Uiso calc R 1 . . H
C16 1.01866(13) .2895(5) .68379(9) .0432(6) Uani d . 1 . . C
H16 1.0513 .3246 .7168 .056(8) Uiso calc R 1 . . H
C17 1.02780(14) .0929(6) .65246(10) .0464(7) Uani d . 1 . . C
H17 1.0670 -.0050 .6638 .054(8) Uiso calc R 1 . . H
C18 .97996(12) .0373(5) .60438(9) .0387(6) Uani d . 1 . . C
H18 .9864 -.0992 .5832 .045(8) Uiso calc R 1 . . H

loop_
_atom_site_aniso_label
_atom_site_aniso_U_11
_atom_site_aniso_U_22
_atom_site_aniso_U_33
_atom_site_aniso_U_12
_atom_site_aniso_U_13
_atom_site_aniso_U_23
S1 .0328(3) .0434(4) .0264(3) .0080(2) .0026(2) -.0047(2)
S2 .0384(3) .0474(4) .0389(3) .0067(3) .0070(3) -.0144(3)
O4 .0438(10) .0648(13) .0302(9) .0233(9) .0008(7) -.0092(8)
N3 .0318(9) .0388(11) .0217(8) .0038(8) .0044(7) -.0061(8)
C2 .0337(11) .0356(12) .0269(10) .0003(9) .0087(9) -.0016(9)
C4 .0362(12) .0471(14) .0214(10) .0067(11) .0046(8) -.0018(10)
C5 .0333(11) .0446(14) .0213(10) .0096(10) .0051(8) .0007(9)
C6 .0318(11) .0403(14) .0222(10) .0043(9) .0044(8) -.0037(9)
C7 .0442(13) .0424(14) .0335(12) -.0019(11) .0064(10) .0028(11)
C8 .0408(14) .0496(17) .0444(14) -.0101(12) .0016(11) -.0066(12)
C9 .0431(14) .0505(16) .0280(11) .0024(11) -.0011(10) -.0074(10)
C10 .0506(15) .0489(16) .0260(11) .0005(12) .0028(10) .0053(10)
C11 .0415(13) .0429(14) .0289(11) -.0053(11) .0045(9) -.0007(10)
C12 .0353(12) .0475(14) .0226(10) .0102(10) .0068(9) .0002(10)
C13 .0361(11) .0397(12) .0219(10) .0031(10) .0082(8) .0017(9)
C14 .0425(13) .0432(14) .0274(11) .0055(11) .0096(9) -.0034(10)
C15 .0485(13) .0487(16) .0271(11) -.0045(11) .0124(10) -.0075(11)
C16 .0484(14) .0534(16) .0235(11) -.0060(12) .0040(10) -.0062(11)
C17 .0438(14) .0556(17) .0308(12) .0076(12) -.0029(10) -.0027(11)
C18 .0454(13) .0419(14) .0254(10) .0068(11) .0054(9) -.0020(10)

loop_
_atom_type_symbol
_atom_type_description
_atom_type_scat_dispersion_real
_atom_type_scat_dispersion_imag
_atom_type_scat_source
C C 0.0033 0.0016
; International Tables for Crystallography (1992).
Vol. C, Tables 4.2.6.8 and 6.1.1.4
;
H H 0.0000 0.0000
; International Tables for Crystallography (1992).
Vol. C, Tables 4.2.6.8 and 6.1.1.4
;
N N 0.0061 0.0033
; International Tables for Crystallography (1992).
Vol. C, Tables 4.2.6.8 and 6.1.1.4
;
O O 0.0106 0.0060
; International Tables for Crystallography (1992).
Vol. C, Tables 4.2.6.8 and 6.1.1.4
;
S S 0.1246 0.1234
; International Tables for Crystallography (1992).
Vol. C, Tables 4.2.6.8 and 6.1.1.4
;

loop_
_geom_angle_atom_site_label_1
_geom_angle_atom_site_label_2
_geom_angle_atom_site_label_3
_geom_angle
_geom_angle_publ_flag
C2 S1 C5 93.02(11) yes
C2 N3 C4 116.58(18) yes
C2 N3 C6 124.61(18) yes
C4 N3 C6 118.81(18) yes
N3 C2 S2 126.96(17) yes
N3 C2 S1 110.80(17) yes
S2 C2 S1 122.24(14) yes
O4 C4 N3 123.0(2) ?
O4 C4 C5 126.8(2) ?
N3 C4 C5 110.19(19) yes
C12 C5 C4 119.0(2) yes
C12 C5 S1 131.61(17) yes
C4 C5 S1 109.38(16) yes
C7 C6 C11 122.3(2) ?
C7 C6 N3 119.4(2) ?
C11 C6 N3 118.3(2) ?
C6 C7 C8 118.6(2) ?
C6 C7 H7 120.7 ?
C8 C7 H7 120.7 ?
C9 C8 C7 119.9(2) ?
C9 C8 H8 120.0 ?
C7 C8 H8 120.0 ?
C10 C9 C8 120.4(2) ?
C10 C9 H9 119.8 ?
C8 C9 H9 119.8 ?
C9 C10 C11 120.2(2) ?
C9 C10 H10 119.9 ?
C11 C10 H10 119.9 ?
C6 C11 C10 118.6(2) ?
C6 C11 H11 120.7 ?
C10 C11 H11 120.7 ?
C5 C12 C13 130.6(2) yes
C5 C12 H12 114.7 ?
C13 C12 H12 114.7 ?
C18 C13 C14 118.5(2) ?
C18 C13 C12 123.7(2) yes
C14 C13 C12 117.8(2) yes
C15 C14 C13 121.1(2) ?
C15 C14 H14 119.4 ?
C13 C14 H14 119.4 ?
C16 C15 C14 119.3(2) ?
C16 C15 H15 120.3 ?
C14 C15 H15 120.3 ?
C17 C16 C15 120.3(2) ?
C17 C16 H16 119.8 ?
C15 C16 H16 119.8 ?
C16 C17 C18 120.4(2) ?
C16 C17 H17 119.8 ?
C18 C17 H17 119.8 ?
C17 C18 C13 120.3(2) ?
C17 C18 H18 119.9 ?
C13 C18 H18 119.9 ?

loop_
_geom_bond_atom_site_label_1
_geom_bond_atom_site_label_2
_geom_bond_site_symmetry_2
_geom_bond_distance
_geom_bond_publ_flag
S1 C2 . 1.751(2) yes
S1 C5 . 1.757(3) yes
S2 C2 . 1.637(3) yes
O4 C4 . 1.206(3) ?
N3 C2 . 1.371(3) yes
N3 C4 . 1.413(3) yes
N3 C6 . 1.454(3) ?
C4 C5 . 1.486(3) yes
C5 C12 . 1.343(3) yes
C6 C7 . 1.376(3) ?
C6 C11 . 1.384(3) ?
C7 C8 . 1.396(3) ?
C7 H7 . .95 ?
C8 C9 . 1.390(4) ?
C8 H8 . .95 ?
C9 C10 . 1.378(4) ?
C9 H9 . .95 ?
C10 C11 . 1.391(3) ?
C10 H10 . .95 ?
C11 H11 . .95 ?
C12 C13 . 1.464(3) yes
C12 H12 . .95 ?
C13 C14 . 1.397(3) ?
C13 C18 . 1.397(3) ?
C14 C15 . 1.393(3) ?
C14 H14 . .95 ?
C15 C16 . 1.384(4) ?
C15 H15 . .95 ?
C16 C17 . 1.381(4) ?
C16 H16 . .95 ?
C17 C18 . 1.390(3) ?
C17 H17 . .95 ?
C18 H18 . .95 ?

loop_
_geom_hbond_atom_site_label_D
_geom_hbond_atom_site_label_H
_geom_hbond_atom_site_label_A
_geom_hbond_site_symmetry_A
_geom_hbond_distance_DH
_geom_hbond_distance_HA
_geom_hbond_distance_DA
_geom_hbond_angle_DHA
_geom_hbond_publ_flag
C7 H7 O4 1_545 0.95 2.44 3.346(5) 159 no
C12 H12 O4 . 0.95 2.50 2.867(5) 103 no
C12 H12 O4 7_656 0.95 2.36 3.219(5) 150 no
C18 H18 S1 . 0.95 2.56 3.289(5) 133 no

loop_
_geom_torsion_atom_site_label_1
_geom_torsion_atom_site_label_2
_geom_torsion_atom_site_label_3
_geom_torsion_atom_site_label_4
_geom_torsion
_geom_torsion_publ_flag
C4 N3 C2 S2 178.67(18) ?
C6 N3 C2 S2 -2.2(4) ?
C4 N3 C2 S1 -1.6(3) ?
C6 N3 C2 S1 177.59(17) ?
C5 S1 C2 N3 0.58(19) ?
C5 S1 C2 S2 -179.64(16) ?
C2 N3 C4 O4 -178.1(2) ?
C6 N3 C4 O4 2.7(4) ?
C2 N3 C4 C5 1.9(3) ?
C6 N3 C4 C5 -177.3(2) ?
O4 C4 C5 C12 -2.9(4) ?
N3 C4 C5 C12 177.1(2) ?
O4 C4 C5 S1 178.6(2) ?
N3 C4 C5 S1 -1.3(2) ?
C2 S1 C5 C12 -177.7(3) ?
C2 S1 C5 C4 0.45(18) ?
C2 N3 C6 C7 80.9(3) ?
C4 N3 C6 C7 -99.9(3) ?
C2 N3 C6 C11 -102.8(3) ?
C4 N3 C6 C11 76.4(3) ?
C11 C6 C7 C8 0.4(4) ?
N3 C6 C7 C8 176.6(2) ?
C6 C7 C8 C9 -0.6(4) ?
C7 C8 C9 C10 0.8(4) ?
C8 C9 C10 C11 -0.9(4) ?
C7 C6 C11 C10 -0.5(4) ?
N3 C6 C11 C10 -176.6(2) ?
C9 C10 C11 C6 0.7(4) ?
C4 C5 C12 C13 -179.2(2) yes
S1 C5 C12 C13 -1.2(4) ?
C5 C12 C13 C18 -2.5(4) ?
C5 C12 C13 C14 177.0(3) yes
C18 C13 C14 C15 -0.8(4) ?
C12 C13 C14 C15 179.7(2) ?
C13 C14 C15 C16 0.5(4) ?
C14 C15 C16 C17 0.4(4) ?
C15 C16 C17 C18 -0.9(4) ?
C16 C17 C18 C13 0.6(4) ?
C14 C13 C18 C17 0.3(4) ?
C12 C13 C18 C17 179.7(2) ?

loop_
_cod_related_entry_id
_cod_related_entry_database
_cod_related_entry_code
1 ChemSpider 1721302
